data_2224386
loop_
_publ_author_name
'Lyubartseva, Ganna'
'Parkin, Sean'

_publ_section_title
;
 Bis(tripyrazol-1-ylmethane)nickel(II) tetracyanidonickelate(II)
 dihydrate
;
_journal_coeditor_code OM2294
_journal_issue 12
_journal_name_full 'Acta Crystallographica Section E'
_journal_page_first m1530
_journal_paper_doi 10.1107/S1600536809046108
_journal_volume 65
_journal_year 2009
_chemical_formula_iupac '[Ni (C10 H10 N6)2] [Ni (C N)4], 2H2 O'
_chemical_formula_moiety 'C20 H20 N12 Ni 2+, C4 N4 Ni 2-, 2(H2 O)'
_chemical_formula_sum 'C24 H24 N16 Ni2 O2'
_chemical_formula_weight 686.01
_chemical_name_systematic
;
Bis(tripyrazol-1-ylmethane)nickel(II) tetracyanidonickelate(II) dihydrate
;
_space_group_IT_number 2
_symmetry_cell_setting triclinic
_symmetry_space_group_name_Hall '-P 1'
_symmetry_space_group_name_H-M 'P -1'
_atom_sites_solution_hydrogens geom
_atom_sites_solution_primary direct
_atom_sites_solution_secondary difmap
_audit_creation_method SHELXL-97
_cell_angle_alpha 75.5129(11)
_cell_angle_beta 75.2713(12)
_cell_angle_gamma 89.2534(12)
_cell_formula_units_Z 1
_cell_length_a 8.4840(2)
_cell_length_b 8.7355(2)
_cell_length_c 10.7522(3)
_cell_measurement_reflns_used 3304
_cell_measurement_temperature 90.0(2)
_cell_measurement_theta_max 27.48
_cell_measurement_theta_min 1.00
_cell_volume 745.09(3)
_computing_cell_refinement 'SCALEPACK (Otwinowski & Minor, 1997)'
_computing_data_collection 'COLLECT (Nonius, 1998)'
_computing_data_reduction 'DENZO-SMN (Otwinowski & Minor, 1997)'
_computing_molecular_graphics 'XP in SHELXTL (Sheldrick, 2008)'
_computing_publication_material
;
SHELXL97 (Sheldrick, 2008) and local procedures
;
_computing_structure_refinement 'SHELXL97 (Sheldrick, 2008)'
_computing_structure_solution 'SHELXS97 (Sheldrick, 2008)'
_diffrn_ambient_temperature 90.0(2)
_diffrn_detector_area_resol_mean 9.1
_diffrn_measured_fraction_theta_full 0.998
_diffrn_measured_fraction_theta_max 0.998
_diffrn_measurement_device_type 'Nonius KappaCCD'
_diffrn_measurement_method '\w scans at fixed \c = 55\%'
_diffrn_radiation_monochromator graphite
_diffrn_radiation_source 'fine-focus sealed tube'
_diffrn_radiation_type MoK\a
_diffrn_radiation_wavelength 0.71073
_diffrn_reflns_av_R_equivalents 0.0630
_diffrn_reflns_av_sigmaI/netI 0.0478
_diffrn_reflns_limit_h_max 11
_diffrn_reflns_limit_h_min -10
_diffrn_reflns_limit_k_max 11
_diffrn_reflns_limit_k_min -11
_diffrn_reflns_limit_l_max 13
_diffrn_reflns_limit_l_min -13
_diffrn_reflns_number 13964
_diffrn_reflns_theta_full 27.49
_diffrn_reflns_theta_max 27.49
_diffrn_reflns_theta_min 2.03
_diffrn_standards_number 0
_exptl_absorpt_coefficient_mu 1.317
_exptl_absorpt_correction_T_max 0.779
_exptl_absorpt_correction_T_min 0.743
_exptl_absorpt_correction_type multi-scan
_exptl_absorpt_process_details '(SCALEPACK; Otwinowski & Minor, 1997)'
_exptl_crystal_colour pink
_exptl_crystal_density_diffrn 1.529
_exptl_crystal_density_method 'not measured'
_exptl_crystal_description block
_exptl_crystal_F_000 352
_exptl_crystal_size_max 0.24
_exptl_crystal_size_mid 0.21
_exptl_crystal_size_min 0.20
_refine_diff_density_max 0.704
_refine_diff_density_min -0.800
_refine_ls_extinction_method none
_refine_ls_goodness_of_fit_ref 1.079
_refine_ls_hydrogen_treatment mixed
_refine_ls_matrix_type full
_refine_ls_number_parameters 209
_refine_ls_number_reflns 3404
_refine_ls_number_restraints 3
_refine_ls_restrained_S_all 1.078
_refine_ls_R_factor_all 0.0539
_refine_ls_R_factor_gt 0.0377
_refine_ls_shift/su_max 0.000
_refine_ls_shift/su_mean 0.000
_refine_ls_structure_factor_coef Fsqd
_refine_ls_weighting_details 'calc w=1/[\s^2^(Fo^2^)+(0.0568P)^2^+0.2597P] where P=(Fo^2^+2Fc^2^)/3'
_refine_ls_weighting_scheme calc
_refine_ls_wR_factor_gt 0.0986
_refine_ls_wR_factor_ref 0.1076
_reflns_number_gt 2664
_reflns_number_total 3404
_reflns_threshold_expression I>2\s(I)
_cod_data_source_file om2294.cif
_cod_data_source_block I
_cod_database_code 2224386
_cod_database_fobs_code 2224386

loop_
_symmetry_equiv_pos_as_xyz
'x, y, z'
'-x, -y, -z'

loop_
_atom_site_type_symbol
_atom_site_label
_atom_site_fract_x
_atom_site_fract_y
_atom_site_fract_z
_atom_site_U_iso_or_equiv
_atom_site_adp_type
_atom_site_calc_flag
_atom_site_refinement_flags
_atom_site_occupancy
_atom_site_disorder_assembly
_atom_site_disorder_group
Ni Ni1 0.5000 0.5000 1.0000 0.01475(13) Uani d S 1 . .
N N1 0.7163(2) 0.4988(2) 0.85558(19) 0.0177(4) Uani d . 1 . .
C C1 0.8185(3) 0.3933(3) 0.8155(2) 0.0218(5) Uani d . 1 . .
H H1 0.8023 0.2821 0.8520 0.026 Uiso calc R 1 . .
N N2 0.7864(2) 0.6416(2) 0.77724(18) 0.0165(4) Uani d . 1 . .
C C2 0.9533(3) 0.4679(3) 0.7125(2) 0.0236(5) Uani d . 1 . .
H H2 1.0423 0.4185 0.6673 0.028 Uiso calc R 1 . .
N N3 0.6175(2) 0.6834(2) 1.03923(19) 0.0191(4) Uani d . 1 . .
C C3 0.9294(3) 0.6262(3) 0.6912(2) 0.0204(5) Uani d . 1 . .
H H3 0.9996 0.7095 0.6281 0.024 Uiso calc R 1 . .
N N4 0.7081(2) 0.7950(2) 0.93389(19) 0.0179(4) Uani d . 1 . .
C C4 0.6513(3) 0.7139(3) 1.1448(2) 0.0231(5) Uani d . 1 . .
H H4 0.6050 0.6554 1.2339 0.028 Uiso calc R 1 . .
N N5 0.5640(2) 0.3277(2) 1.14631(19) 0.0193(4) Uani d . 1 . .
C C5 0.7636(3) 0.8429(3) 1.1081(3) 0.0272(6) Uani d . 1 . .
H H5 0.8065 0.8873 1.1655 0.033 Uiso calc R 1 . .
N N6 0.4508(2) 0.2078(2) 1.21934(19) 0.0184(4) Uani d . 1 . .
C C6 0.7992(3) 0.8923(3) 0.9720(3) 0.0237(5) Uani d . 1 . .
H H6 0.8726 0.9775 0.9159 0.028 Uiso calc R 1 . .
C C7 0.5121(3) 0.0982(3) 1.3053(2) 0.0214(5) Uani d . 1 . .
H H7 0.4560 0.0050 1.3661 0.026 Uiso calc R 1 . .
C C8 0.6700(3) 0.1472(3) 1.2881(2) 0.0233(5) Uani d . 1 . .
H H8 0.7458 0.0954 1.3339 0.028 Uiso calc R 1 . .
C C9 0.6972(3) 0.2894(3) 1.1892(2) 0.0214(5) Uani d . 1 . .
H H9 0.7975 0.3510 1.1567 0.026 Uiso calc R 1 . .
C C10 0.7123(3) 0.7855(3) 0.7998(2) 0.0177(5) Uani d . 1 . .
H H10 0.7806 0.8779 0.7348 0.021 Uiso calc R 1 . .
Ni Ni2 0.5000 0.5000 0.5000 0.01604(13) Uani d S 1 . .
N N7 0.7352(2) 0.7733(3) 0.4652(2) 0.0219(5) Uani d . 1 . .
N N8 0.2614(3) 0.7476(3) 0.4345(2) 0.0258(5) Uani d . 1 . .
C C11 0.6471(3) 0.6668(3) 0.4813(2) 0.0193(5) Uani d . 1 . .
C C12 0.3489(3) 0.6500(3) 0.4610(2) 0.0190(5) Uani d . 1 . .
O O1W 0.0369(2) 0.9370(2) 0.32515(19) 0.0279(4) Uani d D 1 . .
H H1W 0.101(3) 0.877(3) 0.358(3) 0.042 Uiso d D 1 . .
H H2W -0.053(3) 0.894(3) 0.369(3) 0.042 Uiso d D 1 . .

loop_
_atom_site_aniso_label
_atom_site_aniso_U_11
_atom_site_aniso_U_22
_atom_site_aniso_U_33
_atom_site_aniso_U_12
_atom_site_aniso_U_13
_atom_site_aniso_U_23
Ni1 0.0122(2) 0.0154(2) 0.0150(2) -0.00204(16) -0.00209(16) -0.00215(16)
N1 0.0165(10) 0.0172(9) 0.0178(10) -0.0021(8) -0.0031(8) -0.0027(8)
C1 0.0178(12) 0.0212(12) 0.0275(13) 0.0020(10) -0.0064(10) -0.0076(10)
N2 0.0144(10) 0.0186(10) 0.0156(9) -0.0024(8) -0.0028(8) -0.0037(7)
C2 0.0162(12) 0.0310(14) 0.0243(13) 0.0041(10) -0.0030(10) -0.0109(11)
N3 0.0175(10) 0.0191(10) 0.0173(10) -0.0041(8) -0.0019(8) -0.0011(8)
C3 0.0130(12) 0.0304(13) 0.0165(11) -0.0032(10) -0.0014(9) -0.0058(10)
N4 0.0171(10) 0.0172(10) 0.0166(10) -0.0055(8) 0.0003(8) -0.0040(8)
C4 0.0246(13) 0.0272(13) 0.0172(12) -0.0033(10) -0.0030(10) -0.0075(10)
N5 0.0145(10) 0.0209(10) 0.0193(10) -0.0014(8) -0.0023(8) -0.0017(8)
C5 0.0284(15) 0.0304(14) 0.0254(13) -0.0048(11) -0.0066(11) -0.0120(11)
N6 0.0187(10) 0.0177(10) 0.0167(10) -0.0013(8) -0.0029(8) -0.0022(8)
C6 0.0232(14) 0.0200(12) 0.0270(13) -0.0057(10) -0.0039(10) -0.0065(10)
C7 0.0282(14) 0.0175(11) 0.0170(12) 0.0033(10) -0.0050(10) -0.0025(9)
C8 0.0221(13) 0.0233(12) 0.0263(13) 0.0059(10) -0.0089(10) -0.0070(10)
C9 0.0167(12) 0.0246(12) 0.0245(13) 0.0029(10) -0.0072(10) -0.0076(10)
C10 0.0160(12) 0.0187(11) 0.0162(11) -0.0012(9) -0.0023(9) -0.0020(9)
Ni2 0.0109(2) 0.0195(2) 0.0168(2) -0.00070(16) -0.00297(16) -0.00337(16)
N7 0.0150(10) 0.0243(11) 0.0240(11) -0.0005(9) -0.0023(8) -0.0046(9)
N8 0.0160(11) 0.0288(12) 0.0312(12) -0.0002(9) -0.0060(9) -0.0053(9)
C11 0.0143(12) 0.0240(12) 0.0181(12) 0.0038(10) -0.0053(9) -0.0019(9)
C12 0.0137(12) 0.0244(12) 0.0180(12) -0.0038(10) -0.0026(9) -0.0051(9)
O1W 0.0168(9) 0.0253(10) 0.0340(11) -0.0026(8) -0.0064(8) 0.0060(8)

loop_
_atom_type_symbol
_atom_type_description
_atom_type_scat_dispersion_real
_atom_type_scat_dispersion_imag
_atom_type_scat_source
C C 0.0033 0.0016 'International Tables Vol C Tables 4.2.6.8 and 6.1.1.4'
H H 0.0000 0.0000 'International Tables Vol C Tables 4.2.6.8 and 6.1.1.4'
N N 0.0061 0.0033 'International Tables Vol C Tables 4.2.6.8 and 6.1.1.4'
O O 0.0106 0.0060 'International Tables Vol C Tables 4.2.6.8 and 6.1.1.4'
Ni Ni 0.3393 1.1124 'International Tables Vol C Tables 4.2.6.8 and 6.1.1.4'

loop_
_geom_angle_atom_site_label_1
_geom_angle_atom_site_label_2
_geom_angle_atom_site_label_3
_geom_angle_site_symmetry_1
_geom_angle_site_symmetry_3
_geom_angle
_geom_angle_publ_flag
N5 Ni1 N5 . 2_667 180.00(10) ?
N5 Ni1 N3 . . 93.82(8) ?
N5 Ni1 N3 2_667 . 86.18(8) ?
N5 Ni1 N3 . 2_667 86.18(8) ?
N5 Ni1 N3 2_667 2_667 93.82(8) ?
N3 Ni1 N3 . 2_667 179.9990(10) ?
N5 Ni1 N1 . . 94.89(8) ?
N5 Ni1 N1 2_667 . 85.12(8) ?
N3 Ni1 N1 . . 85.04(8) ?
N3 Ni1 N1 2_667 . 94.96(8) ?
N5 Ni1 N1 . 2_667 85.11(8) ?
N5 Ni1 N1 2_667 2_667 94.88(8) ?
N3 Ni1 N1 . 2_667 94.96(8) ?
N3 Ni1 N1 2_667 2_667 85.04(8) ?
N1 Ni1 N1 . 2_667 180.00(8) ?
C1 N1 N2 . . 104.50(19) ?
C1 N1 Ni1 . . 138.05(17) ?
N2 N1 Ni1 . . 117.40(14) ?
N1 C1 C2 . . 111.3(2) ?
N1 C1 H1 . . 124.4 ?
C2 C1 H1 . . 124.4 ?
C3 N2 N1 . . 112.04(19) ?
C3 N2 C10 . . 128.24(19) ?
N1 N2 C10 . . 119.54(18) ?
C3 C2 C1 . . 105.5(2) ?
C3 C2 H2 . . 127.3 ?
C1 C2 H2 . . 127.3 ?
C4 N3 N4 . . 104.74(19) ?
C4 N3 Ni1 . . 136.46(17) ?
N4 N3 Ni1 . . 117.88(15) ?
N2 C3 C2 . . 106.7(2) ?
N2 C3 H3 . . 126.6 ?
C2 C3 H3 . . 126.6 ?
C6 N4 N3 . . 112.08(19) ?
C6 N4 C10 . . 128.5(2) ?
N3 N4 C10 . . 118.97(19) ?
N3 C4 C5 . . 111.3(2) ?
N3 C4 H4 . . 124.3 ?
C5 C4 H4 . . 124.3 ?
C9 N5 N6 . . 104.52(18) ?
C9 N5 Ni1 . . 137.45(17) ?
N6 N5 Ni1 . . 117.85(14) ?
C6 C5 C4 . . 105.8(2) ?
C6 C5 H5 . . 127.1 ?
C4 C5 H5 . . 127.1 ?
C7 N6 N5 . . 111.63(19) ?
C7 N6 C10 . 2_667 129.2(2) ?
N5 N6 C10 . 2_667 119.13(18) ?
N4 C6 C5 . . 106.1(2) ?
N4 C6 H6 . . 127.0 ?
C5 C6 H6 . . 127.0 ?
N6 C7 C8 . . 106.9(2) ?
N6 C7 H7 . . 126.6 ?
C8 C7 H7 . . 126.6 ?
C7 C8 C9 . . 105.7(2) ?
C7 C8 H8 . . 127.1 ?
C9 C8 H8 . . 127.1 ?
N5 C9 C8 . . 111.2(2) ?
N5 C9 H9 . . 124.4 ?
C8 C9 H9 . . 124.4 ?
N2 C10 N6 . 2_667 111.23(19) ?
N2 C10 N4 . . 109.41(18) ?
N6 C10 N4 2_667 . 110.33(18) ?
N2 C10 H10 . . 108.6 ?
N6 C10 H10 2_667 . 108.6 ?
N4 C10 H10 . . 108.6 ?
C12 Ni2 C12 2_666 . 179.9990(10) ?
C12 Ni2 C11 2_666 . 91.72(10) ?
C12 Ni2 C11 . . 88.28(10) ?
C12 Ni2 C11 2_666 2_666 88.28(10) ?
C12 Ni2 C11 . 2_666 91.72(10) ?
C11 Ni2 C11 . 2_666 179.9990(10) ?
N7 C11 Ni2 . . 177.0(2) ?
N8 C12 Ni2 . . 176.9(2) ?
H1W O1W H2W . . 103(2) ?

loop_
_geom_bond_atom_site_label_1
_geom_bond_atom_site_label_2
_geom_bond_site_symmetry_2
_geom_bond_distance
_geom_bond_publ_flag
Ni1 N5 . 2.0647(19) ?
Ni1 N5 2_667 2.0647(19) ?
Ni1 N3 . 2.081(2) ?
Ni1 N3 2_667 2.081(2) ?
Ni1 N1 . 2.0828(19) ?
Ni1 N1 2_667 2.0828(19) ?
N1 C1 . 1.332(3) ?
N1 N2 . 1.363(3) ?
C1 C2 . 1.405(3) ?
C1 H1 . 0.9500 ?
N2 C3 . 1.354(3) ?
N2 C10 . 1.446(3) ?
C2 C3 . 1.365(3) ?
C2 H2 . 0.9500 ?
N3 C4 . 1.326(3) ?
N3 N4 . 1.360(3) ?
C3 H3 . 0.9500 ?
N4 C6 . 1.356(3) ?
N4 C10 . 1.457(3) ?
C4 C5 . 1.396(4) ?
C4 H4 . 0.9500 ?
N5 C9 . 1.334(3) ?
N5 N6 . 1.367(3) ?
C5 C6 . 1.372(4) ?
C5 H5 . 0.9500 ?
N6 C7 . 1.353(3) ?
N6 C10 2_667 1.448(3) ?
C6 H6 . 0.9500 ?
C7 C8 . 1.364(4) ?
C7 H7 . 0.9500 ?
C8 C9 . 1.396(3) ?
C8 H8 . 0.9500 ?
C9 H9 . 0.9500 ?
C10 N6 2_667 1.448(3) ?
C10 H10 . 1.0000 ?
Ni2 C12 2_666 1.869(2) ?
Ni2 C12 . 1.869(2) ?
Ni2 C11 . 1.869(3) ?
Ni2 C11 2_666 1.869(3) ?
N7 C11 . 1.151(3) ?
N8 C12 . 1.153(3) ?
O1W H1W . 0.83(2) ?
O1W H2W . 0.83(2) ?

loop_
_geom_hbond_atom_site_label_D
_geom_hbond_atom_site_label_H
_geom_hbond_atom_site_label_A
_geom_hbond_site_symmetry_A
_geom_hbond_distance_DH
_geom_hbond_distance_HA
_geom_hbond_distance_DA
_geom_hbond_angle_DHA
O1W H1W N8 . 0.83(2) 1.97(2) 2.798(3) 176(3)
O1W H2W N7 1_455 0.83(2) 1.99(2) 2.815(3) 174(3)

loop_
_geom_torsion_atom_site_label_1
_geom_torsion_atom_site_label_2
_geom_torsion_atom_site_label_3
_geom_torsion_atom_site_label_4
_geom_torsion_site_symmetry_1
_geom_torsion_site_symmetry_2
_geom_torsion_site_symmetry_3
_geom_torsion_site_symmetry_4
_geom_torsion
_geom_torsion_publ_flag
N5 Ni1 N1 C1 . . . . 39.3(3) ?
N5 Ni1 N1 C1 2_667 . . . -140.7(3) ?
N3 Ni1 N1 C1 . . . . 132.7(3) ?
N3 Ni1 N1 C1 2_667 . . . -47.3(3) ?
N5 Ni1 N1 N2 . . . . -137.72(16) ?
N5 Ni1 N1 N2 2_667 . . . 42.28(16) ?
N3 Ni1 N1 N2 . . . . -44.30(16) ?
N3 Ni1 N1 N2 2_667 . . . 135.70(16) ?
N2 N1 C1 C2 . . . . 0.1(3) ?
Ni1 N1 C1 C2 . . . . -177.13(18) ?
C1 N1 N2 C3 . . . . -0.5(3) ?
Ni1 N1 N2 C3 . . . . 177.41(15) ?
C1 N1 N2 C10 . . . . -176.0(2) ?
Ni1 N1 N2 C10 . . . . 1.9(3) ?
N1 C1 C2 C3 . . . . 0.3(3) ?
N5 Ni1 N3 C4 . . . . -30.7(3) ?
N5 Ni1 N3 C4 2_667 . . . 149.3(3) ?
N1 Ni1 N3 C4 . . . . -125.3(3) ?
N1 Ni1 N3 C4 2_667 . . . 54.7(3) ?
N5 Ni1 N3 N4 . . . . 136.29(17) ?
N5 Ni1 N3 N4 2_667 . . . -43.71(17) ?
N1 Ni1 N3 N4 . . . . 41.71(16) ?
N1 Ni1 N3 N4 2_667 . . . -138.29(16) ?
N1 N2 C3 C2 . . . . 0.7(3) ?
C10 N2 C3 C2 . . . . 175.7(2) ?
C1 C2 C3 N2 . . . . -0.6(3) ?
C4 N3 N4 C6 . . . . 0.9(3) ?
Ni1 N3 N4 C6 . . . . -169.89(16) ?
C4 N3 N4 C10 . . . . 173.8(2) ?
Ni1 N3 N4 C10 . . . . 3.0(3) ?
N4 N3 C4 C5 . . . . -0.5(3) ?
Ni1 N3 C4 C5 . . . . 167.67(19) ?
N3 Ni1 N5 C9 . . . . -44.9(3) ?
N3 Ni1 N5 C9 2_667 . . . 135.1(3) ?
N1 Ni1 N5 C9 . . . . 40.5(3) ?
N1 Ni1 N5 C9 2_667 . . . -139.5(3) ?
N3 Ni1 N5 N6 . . . . 140.99(16) ?
N3 Ni1 N5 N6 2_667 . . . -39.01(16) ?
N1 Ni1 N5 N6 . . . . -133.67(16) ?
N1 Ni1 N5 N6 2_667 . . . 46.33(16) ?
N3 C4 C5 C6 . . . . -0.1(3) ?
C9 N5 N6 C7 . . . . 0.1(3) ?
Ni1 N5 N6 C7 . . . . 175.99(15) ?
C9 N5 N6 C10 . . . 2_667 178.2(2) ?
Ni1 N5 N6 C10 . . . 2_667 -5.9(3) ?
N3 N4 C6 C5 . . . . -1.0(3) ?
C10 N4 C6 C5 . . . . -173.0(2) ?
C4 C5 C6 N4 . . . . 0.6(3) ?
N5 N6 C7 C8 . . . . -0.2(3) ?
C10 N6 C7 C8 2_667 . . . -178.1(2) ?
N6 C7 C8 C9 . . . . 0.2(3) ?
N6 N5 C9 C8 . . . . 0.0(3) ?
Ni1 N5 C9 C8 . . . . -174.60(18) ?
C7 C8 C9 N5 . . . . -0.1(3) ?
C3 N2 C10 N6 . . . 2_667 123.8(2) ?
N1 N2 C10 N6 . . . 2_667 -61.6(3) ?
C3 N2 C10 N4 . . . . -114.1(2) ?
N1 N2 C10 N4 . . . . 60.6(3) ?
C6 N4 C10 N2 . . . . 107.9(3) ?
N3 N4 C10 N2 . . . . -63.7(3) ?
C6 N4 C10 N6 . . . 2_667 -129.4(2) ?
N3 N4 C10 N6 . . . 2_667 59.0(3) ?
